data_7125096
loop_
_publ_author_name
'Wiederkehr, J.'
'W\"olper, C'
'Schulz, S.'

_publ_section_title
;
 Synthesis and solid state structure of a metalloid tin cluster
 [Sn<sub>10</sub>(trip<sub>8</sub>)].
;
_journal_issue 83
_journal_name_full 'Chemical communications (Cambridge, England)'
_journal_page_first 12282
_journal_page_last 12285
_journal_paper_doi 10.1039/c6cc06770k
_journal_volume 52
_journal_year 2016
_chemical_formula_sum 'C144 H232 Sn10'
_chemical_formula_weight 3150.18
_space_group_crystal_system triclinic
_space_group_IT_number 2
_space_group_name_Hall '-P 1'
_space_group_name_H-M_alt 'P -1'
_atom_sites_solution_hydrogens geom
_audit_creation_method SHELXL-2014/7
_audit_update_record
;
2016-05-17 deposited with the CCDC.
2016-08-25 downloaded from the CCDC.
;
_cell_angle_alpha 102.618(8)
_cell_angle_beta 97.963(8)
_cell_angle_gamma 99.865(8)
_cell_formula_units_Z 1
_cell_length_a 14.287(2)
_cell_length_b 15.400(2)
_cell_length_c 16.699(2)
_cell_measurement_reflns_used 9838
_cell_measurement_temperature 100(1)
_cell_measurement_theta_max 30.48
_cell_measurement_theta_min 2.22
_cell_volume 3472.7(8)
_computing_cell_refinement 'BRUKER D8 KAPPA APEX 2 (3.0-2009)'
_computing_data_collection 'BRUKER D8 KAPPA APEX 2 (3.0-2009)'
_computing_data_reduction 'BRUKER D8 KAPPA APEX 2 (3.0-2009)'
_computing_molecular_graphics 'BRUKER AXS SHELXTL (c) 2008 / Vers. 2008/4'
_computing_publication_material 'BRUKER AXS SHELXTL (c) 2008 / Vers. 2008/4'
_computing_structure_refinement 'SHELXL-2014/7 (Sheldrick, 2014)'
_computing_structure_solution 'BRUKER D8 KAPPA APEX 2 (3.0-2009)'
_diffrn_ambient_temperature 100(1)
_diffrn_detector_area_resol_mean 512
_diffrn_measured_fraction_theta_full 0.988
_diffrn_measured_fraction_theta_max 0.888
_diffrn_measurement_device_type
; 
 Bruker D8 KAPPA series II with APEX II area detector system
;
_diffrn_measurement_method
;
 Data collection strategy APEX 2/COSMO
;
_diffrn_radiation_monochromator 'Triumph Goebel mirror'
_diffrn_radiation_source 'fine-focus sealed tube'
_diffrn_radiation_type MoK\a
_diffrn_radiation_wavelength 0.71073
_diffrn_reflns_av_R_equivalents 0.0436
_diffrn_reflns_av_unetI/netI 0.0720
_diffrn_reflns_Laue_measured_fraction_full 0.988
_diffrn_reflns_Laue_measured_fraction_max 0.888
_diffrn_reflns_limit_h_max 18
_diffrn_reflns_limit_h_min -19
_diffrn_reflns_limit_k_max 22
_diffrn_reflns_limit_k_min -21
_diffrn_reflns_limit_l_max 23
_diffrn_reflns_limit_l_min -23
_diffrn_reflns_number 67514
_diffrn_reflns_point_group_measured_fraction_full 0.988
_diffrn_reflns_point_group_measured_fraction_max 0.888
_diffrn_reflns_theta_full 25.242
_diffrn_reflns_theta_max 30.694
_diffrn_reflns_theta_min 2.100
_exptl_absorpt_coefficient_mu 1.811
_exptl_absorpt_correction_T_max 0.75
_exptl_absorpt_correction_T_min 0.62
_exptl_absorpt_correction_type multi-scan
_exptl_absorpt_process_details
; 
 BRUKER AXS SMART APEX 2 Vers. 3.0-2009
 R.H. Blessing, Acta Cryst. (1995) A51 33-38 
;
_exptl_crystal_colour 'dark red'
_exptl_crystal_density_diffrn 1.506
_exptl_crystal_description block
_exptl_crystal_F_000 1596
_exptl_crystal_size_max 0.210
_exptl_crystal_size_mid 0.150
_exptl_crystal_size_min 0.110
_refine_diff_density_max 3.481
_refine_diff_density_min -2.376
_refine_diff_density_rms 0.271
_refine_ls_extinction_method none
_refine_ls_goodness_of_fit_ref 1.111
_refine_ls_hydrogen_treatment constr
_refine_ls_matrix_type full
_refine_ls_number_parameters 720
_refine_ls_number_reflns 19130
_refine_ls_number_restraints 13
_refine_ls_restrained_S_all 1.111
_refine_ls_R_factor_all 0.1357
_refine_ls_R_factor_gt 0.0628
_refine_ls_shift/su_max 0.001
_refine_ls_shift/su_mean 0.000
_refine_ls_structure_factor_coef Fsqd
_refine_ls_weighting_details 'w=1/[\s^2^(Fo^2^)+(0.0498P)^2^+65.4214P] where P=(Fo^2^+2Fc^2^)/3'
_refine_ls_weighting_scheme calc
_refine_ls_wR_factor_gt 0.1378
_refine_ls_wR_factor_ref 0.1927
_reflns_Friedel_coverage 0.000
_reflns_number_gt 11772
_reflns_number_total 19130
_reflns_threshold_expression 'I > 2\s(I)'
_cod_data_source_file c6cc06770k2.cif
_cod_data_source_block jwp_013a
_cod_original_cell_volume 3472.6(9)
_cod_database_code 7125096
_shelx_shelxl_version_number 2014/7
_shelx_space_group_comment
;
The symmetry employed for this shelxl refinement is uniquely defined
by the following loop, which should always be used as a source of
symmetry information in preference to the above space-group names.
They are only intended as comments.
;
_shelx_estimated_absorpt_t_min 0.702
_shelx_estimated_absorpt_t_max 0.826

loop_
_space_group_symop_operation_xyz
'x, y, z'
'-x, -y, -z'

loop_
_atom_site_label
_atom_site_type_symbol
_atom_site_fract_x
_atom_site_fract_y
_atom_site_fract_z
_atom_site_U_iso_or_equiv
_atom_site_adp_type
_atom_site_occupancy
_atom_site_site_symmetry_order
_atom_site_calc_flag
_atom_site_refinement_flags_posn
_atom_site_refinement_flags_adp
Sn1 Sn -0.07269(4) 0.51238(4) 0.16645(3) 0.01965(12) Uani 1 1 d . .
Sn2 Sn 0.06030(4) 0.68382(4) 0.22309(3) 0.01953(12) Uani 1 1 d . .
Sn3 Sn 0.13860(4) 0.68171(4) 0.07437(3) 0.02053(13) Uani 1 1 d . .
Sn4 Sn 0.11358(4) 0.49411(4) 0.00540(3) 0.01976(12) Uani 1 1 d . .
Sn5 Sn -0.00393(4) 0.63406(4) -0.07699(3) 0.02097(13) Uani 1 1 d . .
C1 C -0.1941(6) 0.4986(6) 0.2346(5) 0.0214(16) Uani 1 1 d . .
C2 C -0.2640(6) 0.5519(6) 0.2291(5) 0.0221(16) Uani 1 1 d . .
C3 C -0.3378(6) 0.5458(6) 0.2755(6) 0.0263(18) Uani 1 1 d . .
H3 H -0.3862 0.5803 0.2692 0.032 Uiso 1 1 calc R U
C4 C -0.3417(6) 0.4906(7) 0.3306(6) 0.0282(19) Uani 1 1 d . .
C5 C -0.2733(6) 0.4384(7) 0.3360(6) 0.0291(19) Uani 1 1 d . .
H5 H -0.2756 0.4004 0.3738 0.035 Uiso 1 1 calc R U
C6 C -0.2003(6) 0.4390(6) 0.2880(5) 0.0232(17) Uani 1 1 d . .
C7 C -0.1284(7) 0.3804(7) 0.3003(6) 0.032(2) Uani 1 1 d . .
H7 H -0.0937 0.3754 0.2519 0.039 Uiso 1 1 calc R U
C8 C -0.0538(7) 0.4228(8) 0.3784(7) 0.042(3) Uani 1 1 d . .
H8A H -0.0028 0.3877 0.3802 0.063 Uiso 1 1 calc R U
H8B H -0.0844 0.4229 0.4274 0.063 Uiso 1 1 calc R U
H8C H -0.0256 0.4855 0.3785 0.063 Uiso 1 1 calc R U
C9 C -0.1745(8) 0.2839(7) 0.3020(7) 0.042(2) Uani 1 1 d . .
H9A H -0.2279 0.2585 0.2544 0.062 Uiso 1 1 calc R U
H9B H -0.1992 0.2855 0.3541 0.062 Uiso 1 1 calc R U
H9C H -0.1260 0.2459 0.2986 0.062 Uiso 1 1 calc R U
C10 C -0.4185(7) 0.4890(7) 0.3858(6) 0.033(2) Uani 1 1 d . .
H10 H -0.4043 0.4488 0.4235 0.040 Uiso 1 1 calc R U
C11 C -0.4134(11) 0.5821(9) 0.4404(9) 0.064(4) Uani 1 1 d . .
H11A H -0.4240 0.6242 0.4053 0.096 Uiso 1 1 calc R U
H11B H -0.3495 0.6040 0.4763 0.096 Uiso 1 1 calc R U
H11C H -0.4632 0.5789 0.4751 0.096 Uiso 1 1 calc R U
C12 C -0.5189(8) 0.4482(12) 0.3345(8) 0.069(4) Uani 1 1 d . .
H12A H -0.5360 0.4871 0.2979 0.103 Uiso 1 1 calc R U
H12B H -0.5657 0.4437 0.3719 0.103 Uiso 1 1 calc R U
H12C H -0.5199 0.3874 0.3006 0.103 Uiso 1 1 calc R U
C13 C -0.2655(6) 0.6152(6) 0.1707(6) 0.0254(18) Uani 1 1 d . .
H13 H -0.1982 0.6318 0.1603 0.030 Uiso 1 1 calc R U
C14 C -0.2966(7) 0.7030(6) 0.2065(6) 0.033(2) Uani 1 1 d . .
H14A H -0.2867 0.7443 0.1700 0.049 Uiso 1 1 calc R U
H14B H -0.2581 0.7318 0.2623 0.049 Uiso 1 1 calc R U
H14C H -0.3652 0.6894 0.2103 0.049 Uiso 1 1 calc R U
C15 C -0.3305(7) 0.5666(7) 0.0867(6) 0.035(2) Uani 1 1 d . .
H15A H -0.3227 0.6048 0.0472 0.052 Uiso 1 1 calc R U
H15B H -0.3980 0.5554 0.0940 0.052 Uiso 1 1 calc R U
H15C H -0.3125 0.5085 0.0651 0.052 Uiso 1 1 calc R U
C16 C -0.0306(6) 0.7781(5) 0.2700(5) 0.0211(16) Uani 1 1 d . .
C17 C -0.0507(6) 0.7818(6) 0.3517(5) 0.0223(16) Uani 1 1 d . .
C18 C -0.0981(7) 0.8482(6) 0.3869(6) 0.0287(19) Uani 1 1 d . .
H18 H -0.1101 0.8511 0.4419 0.034 Uiso 1 1 calc R U
C19 C -0.1288(6) 0.9107(6) 0.3459(6) 0.0290(19) Uani 1 1 d . .
C20 C -0.1092(6) 0.9051(6) 0.2664(6) 0.0268(18) Uani 1 1 d . .
H20 H -0.1292 0.9468 0.2367 0.032 Uiso 1 1 calc R U
C21 C -0.0609(6) 0.8401(6) 0.2279(5) 0.0266(18) Uani 1 1 d . .
C22 C -0.0226(6) 0.7162(6) 0.4036(5) 0.0253(18) Uani 1 1 d . .
H22 H 0.0051 0.6692 0.3684 0.030 Uiso 1 1 calc R U
C23 C 0.0540(7) 0.7677(7) 0.4798(6) 0.032(2) Uani 1 1 d . .
H23A H 0.1106 0.7978 0.4617 0.048 Uiso 1 1 calc R U
H23B H 0.0730 0.7250 0.5115 0.048 Uiso 1 1 calc R U
H23C H 0.0276 0.8135 0.5152 0.048 Uiso 1 1 calc R U
C24 C -0.1117(7) 0.6675(7) 0.4316(6) 0.034(2) Uani 1 1 d . .
H24A H -0.1594 0.6321 0.3823 0.051 Uiso 1 1 calc R U
H24B H -0.1404 0.7128 0.4652 0.051 Uiso 1 1 calc R U
H24C H -0.0917 0.6266 0.4651 0.051 Uiso 1 1 calc R U
C25 C -0.1838(7) 0.9776(6) 0.3881(6) 0.033(2) Uani 1 1 d . .
H25 H -0.1487 1.0029 0.4470 0.039 Uiso 1 1 calc R U
C26 C -0.2854(8) 0.9298(7) 0.3918(8) 0.043(3) Uani 1 1 d . .
H26A H -0.3215 0.9021 0.3349 0.064 Uiso 1 1 calc R U
H26B H -0.3188 0.9743 0.4207 0.064 Uiso 1 1 calc R U
H26C H -0.2812 0.8824 0.4221 0.064 Uiso 1 1 calc R U
C27 C -0.1883(8) 1.0575(7) 0.3494(7) 0.039(2) Uani 1 1 d . .
H27A H -0.1228 1.0867 0.3464 0.059 Uiso 1 1 calc R U
H27B H -0.2177 1.1015 0.3838 0.059 Uiso 1 1 calc R U
H27C H -0.2273 1.0359 0.2931 0.059 Uiso 1 1 calc R U
C28 C -0.0466(6) 0.8372(6) 0.1396(5) 0.0215(16) Uani 1 1 d . .
H28 H -0.0009 0.7960 0.1261 0.026 Uiso 1 1 calc R U
C29 C -0.1368(8) 0.8017(8) 0.0749(6) 0.044(3) Uani 1 1 d . .
H29A H -0.1211 0.8016 0.0196 0.066 Uiso 1 1 calc R U
H29B H -0.1833 0.8407 0.0865 0.066 Uiso 1 1 calc R U
H29C H -0.1649 0.7395 0.0764 0.066 Uiso 1 1 calc R U
C30 C 0.0012(9) 0.9338(8) 0.1312(7) 0.049(3) Uani 1 1 d . .
H30A H 0.0627 0.9564 0.1706 0.073 Uiso 1 1 calc R U
H30B H -0.0421 0.9758 0.1436 0.073 Uiso 1 1 calc R U
H30C H 0.0130 0.9294 0.0742 0.073 Uiso 1 1 calc R U
C31 C 0.1878(6) 0.7243(6) 0.3237(5) 0.0238(17) Uani 1 1 d . .
C32 C 0.2229(6) 0.6652(6) 0.3677(5) 0.0251(17) Uani 1 1 d . .
C33 C 0.2994(7) 0.7006(7) 0.4366(6) 0.0300(19) Uani 1 1 d . .
H33 H 0.3234 0.6601 0.4657 0.036 Uiso 1 1 calc R U
C34 C 0.3408(6) 0.7930(7) 0.4630(6) 0.0288(19) Uani 1 1 d . .
C35 C 0.3071(6) 0.8491(6) 0.4178(6) 0.0291(19) Uani 1 1 d . .
H35 H 0.3363 0.9121 0.4337 0.035 Uiso 1 1 calc R U
C36 C 0.2320(6) 0.8173(6) 0.3496(5) 0.0258(18) Uani 1 1 d . .
C37 C 0.1799(6) 0.5619(6) 0.3394(7) 0.031(2) Uani 1 1 d . .
H37 H 0.1083 0.5540 0.3234 0.038 Uiso 1 1 calc R U
C38 C 0.2156(7) 0.5162(7) 0.2641(6) 0.033(2) Uani 1 1 d . .
H38A H 0.1802 0.4528 0.2441 0.049 Uiso 1 1 calc R U
H38B H 0.2847 0.5176 0.2790 0.049 Uiso 1 1 calc R U
H38C H 0.2051 0.5481 0.2200 0.049 Uiso 1 1 calc R U
C39 C 0.1990(7) 0.5134(7) 0.4106(6) 0.036(2) Uani 1 1 d . .
H39A H 0.1669 0.4491 0.3911 0.054 Uiso 1 1 calc R U
H39B H 0.1734 0.5422 0.4589 0.054 Uiso 1 1 calc R U
H39C H 0.2687 0.5185 0.4267 0.054 Uiso 1 1 calc R U
C40 C 0.4261(7) 0.8324(8) 0.5360(6) 0.037(2) Uani 1 1 d . .
H40 H 0.4148 0.8920 0.5668 0.045 Uiso 1 1 calc R U
C41 C 0.5185(8) 0.8532(10) 0.5022(7) 0.052(3) Uani 1 1 d . .
H41A H 0.5319 0.7965 0.4709 0.078 Uiso 1 1 calc R U
H41B H 0.5722 0.8828 0.5487 0.078 Uiso 1 1 calc R U
H41C H 0.5109 0.8939 0.4651 0.078 Uiso 1 1 calc R U
C42 C 0.4366(9) 0.7768(9) 0.5975(7) 0.050(3) Uani 1 1 d . .
H42A H 0.3738 0.7580 0.6127 0.074 Uiso 1 1 calc R U
H42B H 0.4827 0.8130 0.6476 0.074 Uiso 1 1 calc R U
H42C H 0.4603 0.7228 0.5730 0.074 Uiso 1 1 calc R U
C43 C 0.2048(6) 0.8893(6) 0.3066(6) 0.0268(18) Uani 1 1 d . .
H43 H 0.1555 0.8574 0.2553 0.032 Uiso 1 1 calc R U
C44 C 0.1583(7) 0.9574(7) 0.3623(6) 0.033(2) Uani 1 1 d . .
H44A H 0.1395 1.0013 0.3318 0.050 Uiso 1 1 calc R U
H44B H 0.2050 0.9898 0.4132 0.050 Uiso 1 1 calc R U
H44C H 0.1009 0.9243 0.3771 0.050 Uiso 1 1 calc R U
C45 C 0.2904(7) 0.9424(7) 0.2788(6) 0.032(2) Uani 1 1 d . .
H45A H 0.3178 0.9000 0.2406 0.048 Uiso 1 1 calc R U
H45B H 0.3400 0.9748 0.3278 0.048 Uiso 1 1 calc R U
H45C H 0.2681 0.9864 0.2502 0.048 Uiso 1 1 calc R U
C46 C 0.2786(6) 0.7737(6) 0.0894(6) 0.0251(17) Uani 1 1 d . .
C47 C 0.3631(7) 0.7601(7) 0.1361(6) 0.0300(19) Uani 1 1 d . .
C48 C 0.4505(7) 0.8217(7) 0.1461(6) 0.031(2) Uani 1 1 d . .
H48 H 0.5072 0.8113 0.1762 0.038 Uiso 1 1 calc R U
C49 C 0.4569(7) 0.8979(7) 0.1136(6) 0.035(2) Uani 1 1 d . .
C50 C 0.3737(7) 0.9114(7) 0.0692(6) 0.037(2) Uani 1 1 d . .
H50 H 0.3771 0.9634 0.0469 0.045 Uiso 1 1 calc R U
C51 C 0.2853(7) 0.8513(7) 0.0562(6) 0.0300(19) Uani 1 1 d . .
C52 C 0.3621(6) 0.6803(6) 0.1756(5) 0.0233(17) Uani 1 1 d . .
H52 H 0.2938 0.6573 0.1806 0.028 Uiso 1 1 calc R U
C53 C 0.4227(7) 0.7087(7) 0.2628(6) 0.033(2) Uani 1 1 d . .
H53A H 0.4909 0.7266 0.2593 0.050 Uiso 1 1 calc R U
H53B H 0.4141 0.6576 0.2891 0.050 Uiso 1 1 calc R U
H53C H 0.4021 0.7603 0.2962 0.050 Uiso 1 1 calc R U
C54 C 0.3954(8) 0.6028(7) 0.1219(7) 0.038(2) Uani 1 1 d . .
H54A H 0.3524 0.5818 0.0674 0.058 Uiso 1 1 calc R U
H54B H 0.3937 0.5525 0.1493 0.058 Uiso 1 1 calc R U
H54C H 0.4615 0.6240 0.1145 0.058 Uiso 1 1 calc R U
C55 C 0.5504(7) 0.9696(7) 0.1313(7) 0.040(2) Uani 1 1 d . .
H55 H 0.5460 1.0044 0.0873 0.048 Uiso 1 1 calc R U
C56 C 0.5587(9) 1.0369(10) 0.2155(9) 0.064(4) Uani 1 1 d . .
H56A H 0.6167 1.0849 0.2252 0.096 Uiso 1 1 calc R U
H56B H 0.5631 1.0048 0.2601 0.096 Uiso 1 1 calc R U
H56C H 0.5014 1.0640 0.2153 0.096 Uiso 1 1 calc R U
C57 C 0.6413(8) 0.9291(9) 0.1280(8) 0.050(3) Uani 1 1 d . .
H57A H 0.6317 0.8818 0.0760 0.075 Uiso 1 1 calc R U
H57B H 0.6531 0.9025 0.1757 0.075 Uiso 1 1 calc R U
H57C H 0.6969 0.9772 0.1301 0.075 Uiso 1 1 calc R U
C58 C 0.1983(7) 0.8696(6) 0.0029(6) 0.0296(19) Uani 1 1 d . .
H58 H 0.1387 0.8378 0.0181 0.035 Uiso 1 1 calc R U
C59 C 0.1975(8) 0.9714(7) 0.0224(7) 0.040(2) Uani 1 1 d . .
H59A H 0.2518 1.0038 0.0030 0.061 Uiso 1 1 calc R U
H59B H 0.2036 0.9950 0.0827 0.061 Uiso 1 1 calc R U
H59C H 0.1366 0.9805 -0.0062 0.061 Uiso 1 1 calc R U
C60 C 0.1943(9) 0.8315(8) -0.0882(6) 0.045(3) Uani 1 1 d . .
H60A H 0.1348 0.8396 -0.1200 0.067 Uiso 1 1 calc R U
H60B H 0.1953 0.7666 -0.0987 0.067 Uiso 1 1 calc R U
H60C H 0.2504 0.8635 -0.1057 0.067 Uiso 1 1 calc R U
C61 C 0.4072(15) 0.2904(17) 0.0802(16) 0.126(8) Uani 1 1 d D .
H61 H 0.3850 0.2609 0.0193 0.152 Uiso 1 1 calc R U
C62 C 0.4983(12) 0.3625(13) 0.0899(15) 0.104(7) Uani 1 1 d D .
H62A H 0.5075 0.4099 0.1427 0.125 Uiso 1 1 calc R U
H62B H 0.4946 0.3919 0.0427 0.125 Uiso 1 1 calc R U
C63 C 0.5805(13) 0.3110(10) 0.0905(11) 0.086(5) Uani 1 1 d D .
H63A H 0.5876 0.2836 0.0328 0.103 Uiso 1 1 calc R U
H63B H 0.6423 0.3522 0.1205 0.103 Uiso 1 1 calc R U
C64 C 0.5523(15) 0.2395(14) 0.1343(15) 0.114(7) Uani 1 1 d D .
H64A H 0.5811 0.2612 0.1944 0.137 Uiso 1 1 calc R U
H64B H 0.5757 0.1842 0.1106 0.137 Uiso 1 1 calc R U
C65 C 0.4446(16) 0.2185(17) 0.1231(18) 0.142(10) Uani 1 1 d D .
H65A H 0.4242 0.2226 0.1779 0.171 Uiso 1 1 calc R U
H65B H 0.4181 0.1562 0.0877 0.171 Uiso 1 1 calc R U
C66 C 0.3280(14) 0.3247(18) 0.1119(14) 0.134(9) Uani 1 1 d D .
H66A H 0.3005 0.3587 0.0747 0.201 Uiso 1 1 calc R U
H66B H 0.3517 0.3650 0.1679 0.201 Uiso 1 1 calc R U
H66C H 0.2782 0.2737 0.1147 0.201 Uiso 1 1 calc R U
C67 C 0.2131(17) 0.2364(14) 0.3140(19) 0.196(18) Uani 1 1 d D .
H67 H 0.2325 0.3012 0.3115 0.235 Uiso 1 1 calc R U
C68 C 0.1079(15) 0.2165(17) 0.3268(12) 0.117(8) Uani 1 1 d D .
H68A H 0.0948 0.1627 0.3501 0.140 Uiso 1 1 calc R U
H68B H 0.0930 0.2694 0.3647 0.140 Uiso 1 1 calc R U
C69 C 0.0505(16) 0.199(2) 0.2412(13) 0.149(10) Uani 1 1 d D .
H69A H 0.0242 0.2528 0.2351 0.179 Uiso 1 1 calc R U
H69B H -0.0047 0.1469 0.2327 0.179 Uiso 1 1 calc R U
C70 C 0.1113(17) 0.1772(14) 0.1769(13) 0.114(8) Uani 1 1 d D .
H70A H 0.0809 0.1189 0.1358 0.136 Uiso 1 1 calc R U
H70B H 0.1209 0.2260 0.1471 0.136 Uiso 1 1 calc R U
C71 C 0.2054(18) 0.1706(19) 0.2251(16) 0.149(10) Uani 1 1 d D .
H71A H 0.2600 0.1908 0.1982 0.179 Uiso 1 1 calc R U
H71B H 0.2049 0.1074 0.2294 0.179 Uiso 1 1 calc R U
C72 C 0.2794(19) 0.217(2) 0.376(2) 0.25(2) Uani 1 1 d D .
H72A H 0.2518 0.1595 0.3878 0.295 Uiso 1 1 calc R U
H72B H 0.2921 0.2662 0.4270 0.295 Uiso 1 1 calc R U
H72C H 0.3400 0.2124 0.3557 0.295 Uiso 1 1 calc R U

loop_
_atom_site_aniso_label
_atom_site_aniso_U_11
_atom_site_aniso_U_22
_atom_site_aniso_U_33
_atom_site_aniso_U_23
_atom_site_aniso_U_13
_atom_site_aniso_U_12
Sn1 0.0195(3) 0.0249(3) 0.0164(3) 0.0079(2) 0.00655(19) 0.0036(2)
Sn2 0.0188(3) 0.0247(3) 0.0166(3) 0.0078(2) 0.00468(19) 0.0040(2)
Sn3 0.0217(3) 0.0244(3) 0.0173(3) 0.0081(2) 0.0060(2) 0.0037(2)
Sn4 0.0202(3) 0.0248(3) 0.0173(3) 0.0094(2) 0.0057(2) 0.0056(2)
Sn5 0.0232(3) 0.0247(3) 0.0188(3) 0.0105(2) 0.0062(2) 0.0067(2)
C1 0.021(4) 0.023(4) 0.022(4) 0.005(3) 0.005(3) 0.007(3)
C2 0.020(4) 0.026(4) 0.022(4) 0.010(3) 0.006(3) 0.003(3)
C3 0.021(4) 0.033(5) 0.029(5) 0.013(4) 0.010(3) 0.007(3)
C4 0.025(4) 0.038(5) 0.023(4) 0.010(4) 0.010(3) 0.004(4)
C5 0.027(4) 0.038(5) 0.029(5) 0.016(4) 0.011(4) 0.010(4)
C6 0.027(4) 0.024(4) 0.021(4) 0.005(3) 0.013(3) 0.003(3)
C7 0.036(5) 0.044(5) 0.029(5) 0.022(4) 0.018(4) 0.016(4)
C8 0.025(5) 0.051(6) 0.057(7) 0.032(6) 0.007(4) 0.002(4)
C9 0.051(6) 0.028(5) 0.053(7) 0.020(5) 0.011(5) 0.016(5)
C10 0.033(5) 0.046(6) 0.036(5) 0.025(5) 0.021(4) 0.016(4)
C11 0.092(10) 0.060(8) 0.059(8) 0.022(7) 0.054(8) 0.023(7)
C12 0.032(6) 0.130(14) 0.055(8) 0.048(9) 0.017(5) 0.008(7)
C13 0.021(4) 0.026(4) 0.033(5) 0.018(4) 0.002(3) 0.004(3)
C14 0.031(5) 0.033(5) 0.039(5) 0.018(4) 0.011(4) 0.006(4)
C15 0.033(5) 0.052(6) 0.024(5) 0.016(4) 0.004(4) 0.014(4)
C16 0.021(4) 0.021(4) 0.016(4) 0.000(3) -0.001(3) 0.000(3)
C17 0.023(4) 0.025(4) 0.018(4) 0.007(3) 0.002(3) 0.001(3)
C18 0.035(5) 0.030(5) 0.021(4) 0.008(4) 0.006(4) 0.004(4)
C19 0.028(4) 0.032(5) 0.027(5) 0.005(4) 0.008(4) 0.008(4)
C20 0.031(5) 0.026(4) 0.027(4) 0.012(4) 0.009(4) 0.005(4)
C21 0.030(4) 0.031(5) 0.018(4) 0.007(4) 0.007(3) 0.003(4)
C22 0.026(4) 0.031(4) 0.024(4) 0.017(4) 0.009(3) 0.003(3)
C23 0.029(5) 0.044(5) 0.024(4) 0.015(4) 0.006(4) -0.002(4)
C24 0.043(5) 0.029(5) 0.033(5) 0.014(4) 0.016(4) 0.004(4)
C25 0.043(5) 0.023(4) 0.035(5) 0.005(4) 0.018(4) 0.010(4)
C26 0.043(6) 0.040(6) 0.054(7) 0.012(5) 0.026(5) 0.016(5)
C27 0.041(6) 0.029(5) 0.047(6) 0.005(5) 0.007(5) 0.013(4)
C28 0.024(4) 0.032(4) 0.018(4) 0.012(3) 0.008(3) 0.019(3)
C29 0.053(7) 0.055(7) 0.020(5) 0.010(5) 0.007(4) 0.003(5)
C30 0.052(7) 0.062(8) 0.036(6) 0.027(6) 0.012(5) 0.001(6)
C31 0.021(4) 0.035(5) 0.017(4) 0.006(3) 0.006(3) 0.007(3)
C32 0.027(4) 0.033(5) 0.020(4) 0.012(4) 0.010(3) 0.007(4)
C33 0.031(5) 0.040(5) 0.026(5) 0.021(4) 0.007(4) 0.011(4)
C34 0.022(4) 0.041(5) 0.023(4) 0.011(4) 0.005(3) 0.001(4)
C35 0.028(4) 0.031(5) 0.023(4) 0.002(4) 0.006(3) -0.002(4)
C36 0.027(4) 0.036(5) 0.017(4) 0.009(4) 0.007(3) 0.005(4)
C37 0.010(4) 0.035(5) 0.062(7) 0.039(5) 0.008(4) 0.006(3)
C38 0.034(5) 0.036(5) 0.030(5) 0.007(4) 0.012(4) 0.009(4)
C39 0.038(5) 0.042(6) 0.031(5) 0.022(4) 0.002(4) 0.000(4)
C40 0.031(5) 0.045(6) 0.034(5) 0.013(5) -0.001(4) 0.004(4)
C41 0.030(5) 0.080(9) 0.039(6) 0.017(6) -0.004(4) -0.005(5)
C42 0.052(7) 0.062(8) 0.031(6) 0.015(5) -0.003(5) 0.004(6)
C43 0.021(4) 0.030(5) 0.028(4) 0.010(4) 0.004(3) -0.001(3)
C44 0.033(5) 0.036(5) 0.035(5) 0.014(4) 0.013(4) 0.006(4)
C45 0.035(5) 0.033(5) 0.030(5) 0.010(4) 0.012(4) 0.002(4)
C46 0.025(4) 0.028(4) 0.027(4) 0.013(4) 0.009(3) 0.006(3)
C47 0.032(5) 0.038(5) 0.026(4) 0.012(4) 0.010(4) 0.012(4)
C48 0.025(4) 0.037(5) 0.035(5) 0.016(4) 0.005(4) 0.003(4)
C49 0.038(5) 0.036(5) 0.034(5) 0.011(4) 0.015(4) 0.003(4)
C50 0.039(5) 0.042(6) 0.035(5) 0.015(5) 0.015(4) 0.006(4)
C51 0.030(5) 0.038(5) 0.029(5) 0.019(4) 0.011(4) 0.006(4)
C52 0.019(4) 0.028(4) 0.022(4) 0.006(3) 0.002(3) 0.003(3)
C53 0.030(5) 0.041(5) 0.030(5) 0.012(4) 0.008(4) 0.005(4)
C54 0.037(5) 0.040(6) 0.037(6) 0.004(5) 0.006(4) 0.011(4)
C55 0.035(5) 0.040(6) 0.044(6) 0.020(5) 0.008(4) -0.006(4)
C56 0.044(7) 0.068(9) 0.071(9) 0.007(7) 0.008(6) 0.004(6)
C57 0.039(6) 0.055(7) 0.054(7) 0.013(6) 0.015(5) -0.003(5)
C58 0.034(5) 0.030(5) 0.032(5) 0.023(4) 0.006(4) 0.005(4)
C59 0.043(6) 0.037(5) 0.056(7) 0.032(5) 0.019(5) 0.014(5)
C60 0.054(7) 0.055(7) 0.027(5) 0.019(5) 0.004(5) 0.006(5)
C61 0.105(17) 0.15(2) 0.14(2) 0.059(18) 0.033(16) 0.044(17)
C62 0.077(12) 0.120(16) 0.139(19) 0.085(15) 0.015(12) 0.024(12)
C63 0.126(16) 0.058(9) 0.077(11) 0.022(8) 0.028(11) 0.015(10)
C64 0.13(2) 0.099(15) 0.14(2) 0.059(15) 0.058(16) 0.049(14)
C65 0.112(19) 0.17(3) 0.17(3) 0.12(2) 0.016(17) 0.009(17)
C66 0.076(14) 0.21(3) 0.109(18) 0.038(18) -0.007(12) 0.028(16)
C67 0.13(2) 0.052(12) 0.34(5) -0.01(2) -0.07(3) 0.016(13)
C68 0.109(17) 0.15(2) 0.087(15) 0.005(14) 0.027(13) 0.033(15)
C69 0.15(2) 0.20(3) 0.096(18) 0.011(18) 0.043(17) 0.04(2)
C70 0.14(2) 0.090(14) 0.15(2) 0.052(14) 0.072(17) 0.036(14)
C71 0.13(2) 0.14(2) 0.16(3) 0.01(2) 0.04(2) 0.011(19)
C72 0.12(2) 0.16(3) 0.36(6) -0.07(3) -0.09(3) 0.06(2)

loop_
_atom_type_symbol
_atom_type_description
_atom_type_scat_dispersion_real
_atom_type_scat_dispersion_imag
_atom_type_scat_source
C C 0.0033 0.0016 'International Tables Vol C Tables 4.2.6.8 and 6.1.1.4'
H H 0.0000 0.0000 'International Tables Vol C Tables 4.2.6.8 and 6.1.1.4'
Sn Sn -0.6537 1.4246 'International Tables Vol C Tables 4.2.6.8 and 6.1.1.4'

loop_
_geom_angle_atom_site_label_1
_geom_angle_atom_site_label_2
_geom_angle_atom_site_label_3
_geom_angle
_geom_angle_site_symmetry_1
_geom_angle_site_symmetry_3
C1 Sn1 Sn4 118.6(2) . 2_565
C1 Sn1 Sn2 114.4(2) . .
Sn4 Sn1 Sn2 99.15(2) 2_565 .
C1 Sn1 Sn5 126.5(2) . 2_565
Sn4 Sn1 Sn5 71.91(2) 2_565 2_565
Sn2 Sn1 Sn5 114.86(3) . 2_565
C31 Sn2 C16 101.8(3) . .
C31 Sn2 Sn3 104.3(2) . .
C16 Sn2 Sn3 123.9(2) . .
C31 Sn2 Sn1 128.2(2) . .
C16 Sn2 Sn1 103.2(2) . .
Sn3 Sn2 Sn1 98.03(2) . .
C46 Sn3 Sn4 121.1(2) . .
C46 Sn3 Sn2 115.8(2) . .
Sn4 Sn3 Sn2 101.40(2) . .
C46 Sn3 Sn5 122.6(2) . .
Sn4 Sn3 Sn5 72.20(2) . .
Sn2 Sn3 Sn5 114.56(3) . .
Sn3 Sn4 Sn1 100.43(3) . 2_565
Sn3 Sn4 Sn5 120.17(3) . 2_565
Sn1 Sn4 Sn5 121.80(3) 2_565 2_565
Sn3 Sn4 Sn4 81.55(3) . 2_565
Sn1 Sn4 Sn4 82.75(2) 2_565 2_565
Sn5 Sn4 Sn4 65.89(2) 2_565 2_565
Sn4 Sn5 Sn3 87.39(2) 2_565 .
Sn4 Sn5 Sn1 88.93(2) 2_565 2_565
Sn3 Sn5 Sn1 97.09(3) . 2_565
C2 C1 C6 118.5(7) . .
C2 C1 Sn1 120.9(6) . .
C6 C1 Sn1 120.6(6) . .
C3 C2 C1 120.4(8) . .
C3 C2 C13 117.3(8) . .
C1 C2 C13 122.2(7) . .
C4 C3 C2 121.2(8) . .
C5 C4 C3 118.4(8) . .
C5 C4 C10 120.5(8) . .
C3 C4 C10 121.1(8) . .
C4 C5 C6 122.5(8) . .
C5 C6 C1 118.8(8) . .
C5 C6 C7 117.9(8) . .
C1 C6 C7 123.1(7) . .
C6 C7 C8 111.6(8) . .
C6 C7 C9 113.6(8) . .
C8 C7 C9 109.2(8) . .
C11 C10 C12 111.7(11) . .
C11 C10 C4 111.4(8) . .
C12 C10 C4 111.5(9) . .
C14 C13 C2 113.6(8) . .
C14 C13 C15 109.5(8) . .
C2 C13 C15 110.6(7) . .
C21 C16 C17 118.6(8) . .
C21 C16 Sn2 123.6(6) . .
C17 C16 Sn2 117.5(6) . .
C18 C17 C16 118.7(8) . .
C18 C17 C22 117.9(7) . .
C16 C17 C22 123.4(8) . .
C17 C18 C19 123.5(8) . .
C20 C19 C18 116.7(8) . .
C20 C19 C25 123.9(9) . .
C18 C19 C25 119.4(8) . .
C19 C20 C21 122.4(8) . .
C16 C21 C20 120.1(8) . .
C16 C21 C28 121.6(8) . .
C20 C21 C28 118.3(8) . .
C23 C22 C17 110.1(7) . .
C23 C22 C24 109.8(7) . .
C17 C22 C24 111.1(7) . .
C19 C25 C27 114.0(8) . .
C19 C25 C26 111.1(8) . .
C27 C25 C26 110.3(9) . .
C29 C28 C21 114.7(7) . .
C29 C28 C30 108.4(8) . .
C21 C28 C30 111.2(8) . .
C32 C31 C36 118.2(8) . .
C32 C31 Sn2 124.4(6) . .
C36 C31 Sn2 117.2(6) . .
C31 C32 C33 119.4(8) . .
C31 C32 C37 120.2(8) . .
C33 C32 C37 120.4(8) . .
C34 C33 C32 121.9(8) . .
C35 C34 C33 117.7(8) . .
C35 C34 C40 119.4(9) . .
C33 C34 C40 122.8(9) . .
C34 C35 C36 122.3(9) . .
C35 C36 C31 120.4(8) . .
C35 C36 C43 115.1(8) . .
C31 C36 C43 124.5(8) . .
C38 C37 C32 112.4(7) . .
C38 C37 C39 109.8(8) . .
C32 C37 C39 112.2(8) . .
C42 C40 C41 111.5(10) . .
C42 C40 C34 115.3(9) . .
C41 C40 C34 109.4(8) . .
C36 C43 C45 113.3(7) . .
C36 C43 C44 111.7(7) . .
C45 C43 C44 109.0(7) . .
C47 C46 C51 118.5(8) . .
C47 C46 Sn3 121.1(6) . .
C51 C46 Sn3 120.4(6) . .
C48 C47 C46 119.3(9) . .
C48 C47 C52 118.6(8) . .
C46 C47 C52 122.0(8) . .
C49 C48 C47 122.1(9) . .
C50 C49 C48 118.1(9) . .
C50 C49 C55 119.8(9) . .
C48 C49 C55 121.9(10) . .
C49 C50 C51 122.0(10) . .
C50 C51 C46 119.9(9) . .
C50 C51 C58 118.3(8) . .
C46 C51 C58 121.8(8) . .
C47 C52 C54 111.7(8) . .
C47 C52 C53 111.5(7) . .
C54 C52 C53 110.3(8) . .
C49 C55 C56 109.7(9) . .
C49 C55 C57 113.5(9) . .
C56 C55 C57 110.9(10) . .
C60 C58 C51 111.7(8) . .
C60 C58 C59 111.4(8) . .
C51 C58 C59 111.0(8) . .
C62 C61 C66 115(2) . .
C62 C61 C65 103.3(15) . .
C66 C61 C65 115(2) . .
C61 C62 C63 104.9(15) . .
C64 C63 C62 105.0(14) . .
C63 C64 C65 107.9(16) . .
C64 C65 C61 107.0(15) . .
C72 C67 C68 113(2) . .
C72 C67 C71 112(2) . .
C68 C67 C71 101.1(15) . .
C69 C68 C67 103.7(16) . .
C68 C69 C70 110.9(17) . .
C71 C70 C69 104.7(17) . .
C70 C71 C67 104.0(17) . .

loop_
_geom_bond_atom_site_label_1
_geom_bond_atom_site_label_2
_geom_bond_distance
_geom_bond_site_symmetry_2
Sn1 C1 2.208(8) .
Sn1 Sn4 2.8242(9) 2_565
Sn1 Sn2 2.8579(9) .
Sn1 Sn5 2.8884(9) 2_565
Sn2 C31 2.199(8) .
Sn2 C16 2.199(8) .
Sn2 Sn3 2.8578(8) .
Sn3 C46 2.192(8) .
Sn3 Sn4 2.8069(9) .
Sn3 Sn5 2.8854(9) .
Sn4 Sn1 2.8243(9) 2_565
Sn4 Sn5 2.8756(8) 2_565
Sn4 Sn4 3.2637(12) 2_565
Sn5 Sn4 2.8757(8) 2_565
Sn5 Sn1 2.8883(9) 2_565
C1 C2 1.403(11) .
C1 C6 1.414(12) .
C2 C3 1.395(11) .
C2 C13 1.522(12) .
C3 C4 1.382(13) .
C4 C5 1.374(13) .
C4 C10 1.529(11) .
C5 C6 1.399(11) .
C6 C7 1.502(13) .
C7 C8 1.507(15) .
C7 C9 1.526(14) .
C10 C11 1.505(16) .
C10 C12 1.517(16) .
C13 C14 1.520(13) .
C13 C15 1.527(13) .
C16 C21 1.394(12) .
C16 C17 1.424(11) .
C17 C18 1.391(12) .
C17 C22 1.536(12) .
C18 C19 1.393(13) .
C19 C20 1.381(12) .
C19 C25 1.512(12) .
C20 C21 1.404(12) .
C21 C28 1.510(11) .
C22 C23 1.523(12) .
C22 C24 1.547(12) .
C25 C27 1.515(14) .
C25 C26 1.528(14) .
C28 C29 1.497(13) .
C28 C30 1.570(14) .
C31 C32 1.402(12) .
C31 C36 1.408(12) .
C32 C33 1.410(13) .
C32 C37 1.545(13) .
C33 C34 1.390(13) .
C34 C35 1.370(14) .
C34 C40 1.533(13) .
C35 C36 1.388(12) .
C36 C43 1.522(13) .
C37 C38 1.500(14) .
C37 C39 1.554(12) .
C40 C42 1.482(15) .
C40 C41 1.518(15) .
C43 C45 1.537(12) .
C43 C44 1.546(13) .
C46 C47 1.417(13) .
C46 C51 1.417(12) .
C47 C48 1.398(13) .
C47 C52 1.516(13) .
C48 C49 1.392(14) .
C49 C50 1.383(15) .
C49 C55 1.528(13) .
C50 C51 1.391(13) .
C51 C58 1.530(13) .
C52 C54 1.517(13) .
C52 C53 1.517(12) .
C55 C56 1.530(17) .
C55 C57 1.536(16) .
C58 C60 1.496(14) .
C58 C59 1.533(13) .
C61 C62 1.52(2) .
C61 C66 1.45(2) .
C61 C65 1.57(3) .
C62 C63 1.53(2) .
C63 C64 1.48(2) .
C64 C65 1.49(2) .
C67 C72 1.42(3) .
C67 C68 1.54(2) .
C67 C71 1.58(3) .
C68 C69 1.49(2) .
C69 C70 1.49(2) .
C70 C71 1.50(2) .
